data_7245105
loop_
_publ_author_name
'Gu, Wen-Jun'
'Gu, Jinzhong'
'Kirillova, Marina'
'Kirillov, Alexander'

_publ_section_title
;
 Zn(II) metal-organic architectures from ether-bridged tetracarboxylate
 linkers: assembly, structural variety and catalytic features
;
_journal_name_full CrystEngComm
_journal_paper_doi 10.1039/D2CE00722C
_journal_year 2022
_chemical_formula_sum 'C26 H16 N2 O9 Zn2'
_chemical_formula_weight 631.15
_space_group_crystal_system monoclinic
_space_group_IT_number 14
_space_group_name_Hall '-P 2ybc'
_space_group_name_H-M_alt 'P 1 21/c 1'
_atom_sites_solution_hydrogens geom
_audit_creation_method SHELXL-2014/7
_audit_update_record
;
2021-12-01 deposited with the CCDC.	2022-06-27 downloaded from the CCDC.
;
_cell_angle_alpha 90
_cell_angle_beta 92.702(7)
_cell_angle_gamma 90
_cell_formula_units_Z 4
_cell_length_a 13.9820(8)
_cell_length_b 8.5001(5)
_cell_length_c 20.1799(18)
_cell_measurement_reflns_used 8190
_cell_measurement_temperature 293(2)
_cell_measurement_theta_max 65.000
_cell_measurement_theta_min 4.387
_cell_volume 2395.7(3)
_computing_cell_refinement 'Bruker SAINT'
_computing_data_collection 'Bruker APEX2'
_computing_data_reduction 'Bruker SAINT'
_computing_molecular_graphics 'Bruker SHELXTL'
_computing_publication_material 'Bruker SHELXTL'
_computing_structure_refinement 'SHELXL-2014/7 (Sheldrick, 2014)'
_computing_structure_solution 'SHELXL-2014/7 (Sheldrick, 2014)'
_diffrn_ambient_temperature 293(2)
_diffrn_measured_fraction_theta_full 0.970
_diffrn_measured_fraction_theta_max 0.970
_diffrn_measurement_device_type 'Bruker APE-II CCD'
_diffrn_measurement_method '\f and \w scans'
_diffrn_radiation_type CuK\a
_diffrn_radiation_wavelength 1.54178
_diffrn_reflns_av_R_equivalents 0.0634
_diffrn_reflns_av_unetI/netI 0.0782
_diffrn_reflns_Laue_measured_fraction_full 0.970
_diffrn_reflns_Laue_measured_fraction_max 0.970
_diffrn_reflns_limit_h_max 12
_diffrn_reflns_limit_h_min -16
_diffrn_reflns_limit_k_max 9
_diffrn_reflns_limit_k_min -8
_diffrn_reflns_limit_l_max 23
_diffrn_reflns_limit_l_min -23
_diffrn_reflns_number 8190
_diffrn_reflns_point_group_measured_fraction_full 0.970
_diffrn_reflns_point_group_measured_fraction_max 0.970
_diffrn_reflns_theta_full 65.000
_diffrn_reflns_theta_max 65.000
_diffrn_reflns_theta_min 4.387
_diffrn_source 'fine-focus sealed tube'
_exptl_absorpt_coefficient_mu 3.007
_exptl_absorpt_correction_T_max 0.585
_exptl_absorpt_correction_T_min 0.545
_exptl_absorpt_correction_type multi-scan
_exptl_absorpt_process_details SADABS
_exptl_crystal_colour colourless
_exptl_crystal_density_diffrn 1.750
_exptl_crystal_description block
_exptl_crystal_F_000 1272
_exptl_crystal_size_max 0.230
_exptl_crystal_size_mid 0.210
_exptl_crystal_size_min 0.200
_exptl_transmission_factor_max 0.548
_exptl_transmission_factor_min 0.526
_refine_diff_density_max 0.712
_refine_diff_density_min -0.698
_refine_diff_density_rms 0.102
_refine_ls_extinction_method none
_refine_ls_goodness_of_fit_ref 1.064
_refine_ls_hydrogen_treatment constr
_refine_ls_matrix_type full
_refine_ls_number_parameters 352
_refine_ls_number_reflns 3945
_refine_ls_number_restraints 0
_refine_ls_restrained_S_all 1.064
_refine_ls_R_factor_all 0.0781
_refine_ls_R_factor_gt 0.0546
_refine_ls_shift/su_max 0.000
_refine_ls_shift/su_mean 0.000
_refine_ls_structure_factor_coef Fsqd
_refine_ls_weighting_details 'w=1/[\s^2^(Fo^2^)+(0.0599P)^2^] where P=(Fo^2^+2Fc^2^)/3'
_refine_ls_weighting_scheme calc
_refine_ls_wR_factor_gt 0.1272
_refine_ls_wR_factor_ref 0.1432
_reflns_Friedel_coverage 0.000
_reflns_number_gt 2917
_reflns_number_total 3945
_reflns_threshold_expression 'I > 2\s(I)'
_cod_data_source_file d2ce00722c1.cif
_cod_data_source_block 471-24Zn
_cod_original_sg_symbol_H-M 'P 21/c'
_cod_database_code 7245105
_shelx_shelxl_version_number 2014/7
_shelx_space_group_comment
;
The symmetry employed for this shelxl refinement is uniquely defined
by the following loop, which should always be used as a source of
symmetry information in preference to the above space-group names.
They are only intended as comments.
;
_shelx_estimated_absorpt_t_min 0.545
_shelx_estimated_absorpt_t_max 0.585

loop_
_space_group_symop_operation_xyz
'x, y, z'
'-x, y+1/2, -z+1/2'
'-x, -y, -z'
'x, -y-1/2, z-1/2'

loop_
_atom_site_label
_atom_site_type_symbol
_atom_site_fract_x
_atom_site_fract_y
_atom_site_fract_z
_atom_site_U_iso_or_equiv
_atom_site_adp_type
_atom_site_occupancy
_atom_site_site_symmetry_order
_atom_site_calc_flag
_atom_site_refinement_flags_posn
_atom_site_refinement_flags_adp
_atom_site_refinement_flags_occupancy
_atom_site_disorder_assembly
_atom_site_disorder_group
Zn1 Zn 0.44121(4) 0.06257(8) 0.22250(4) 0.0286(2) Uani 1 1 d . . . . .
Zn2 Zn -0.08835(4) 0.41157(8) 0.51102(4) 0.0267(2) Uani 1 1 d . . . . .
N1 N 0.4802(3) -0.0636(5) 0.1401(3) 0.0375(12) Uani 1 1 d . . . . .
N2 N -0.1806(3) 0.2514(5) 0.5476(2) 0.0311(10) Uani 1 1 d . . . . .
O1 O 0.3388(2) 0.1767(5) 0.2890(2) 0.0383(10) Uani 1 1 d . . . . .
O2 O 0.3028(2) -0.0146(5) 0.2210(2) 0.0404(10) Uani 1 1 d . . . . .
O3 O 0.0901(2) 0.4276(4) 0.41482(19) 0.0341(9) Uani 1 1 d . . . . .
O4 O -0.0452(2) 0.2948(4) 0.43051(19) 0.0354(9) Uani 1 1 d . . . . .
O5 O -0.1130(2) 0.1618(4) 0.3111(2) 0.0376(10) Uani 1 1 d . . . . .
O6 O -0.0400(2) -0.3278(5) 0.4409(2) 0.0435(11) Uani 1 1 d . . . . .
O7 O -0.1802(3) -0.4457(4) 0.4549(2) 0.0407(10) Uani 1 1 d . . . . .
O8 O -0.4513(2) 0.0294(4) 0.2855(2) 0.0379(10) Uani 1 1 d . . . . .
O9 O -0.4680(2) -0.2212(4) 0.31557(19) 0.0318(9) Uani 1 1 d . . . . .
C1 C 0.2785(3) 0.0879(7) 0.2616(3) 0.0327(13) Uani 1 1 d . . . . .
C2 C 0.1752(3) 0.1046(6) 0.2760(3) 0.0315(13) Uani 1 1 d . . . . .
C3 C 0.1482(3) 0.2022(6) 0.3266(3) 0.0269(12) Uani 1 1 d . . . . .
H3 H 0.1952 0.2588 0.3505 0.032 Uiso 1 1 calc R U . . .
C4 C 0.0531(3) 0.2188(6) 0.3431(3) 0.0284(12) Uani 1 1 d . . . . .
C5 C 0.0304(3) 0.3229(6) 0.4004(3) 0.0287(12) Uani 1 1 d . . . . .
C6 C -0.0153(3) 0.1384(6) 0.3027(3) 0.0327(14) Uani 1 1 d . . . . .
C7 C 0.0089(4) 0.0484(7) 0.2489(3) 0.0468(17) Uani 1 1 d . . . . .
H7 H -0.0384 0.0027 0.2213 0.056 Uiso 1 1 calc R U . . .
C8 C 0.1050(4) 0.0276(7) 0.2370(3) 0.0438(16) Uani 1 1 d . . . . .
H8 H 0.1226 -0.0381 0.2029 0.053 Uiso 1 1 calc R U . . .
C9 C -0.1630(3) 0.0322(6) 0.3320(3) 0.0317(13) Uani 1 1 d . . . . .
C10 C -0.1213(3) -0.0875(6) 0.3691(3) 0.0358(14) Uani 1 1 d . . . . .
H10 H -0.0558 -0.0861 0.3796 0.043 Uiso 1 1 calc R U . . .
C11 C -0.1776(3) -0.2107(6) 0.3908(3) 0.0306(13) Uani 1 1 d . . . . .
C12 C -0.1297(4) -0.3388(6) 0.4324(3) 0.0355(14) Uani 1 1 d . . . . .
C13 C -0.2605(3) 0.0319(6) 0.3159(3) 0.0318(13) Uani 1 1 d . . . . .
H13 H -0.2886 0.1149 0.2921 0.038 Uiso 1 1 calc R U . . .
C14 C -0.3156(3) -0.0937(6) 0.3357(3) 0.0278(12) Uani 1 1 d . . . . .
C15 C -0.4194(3) -0.0975(6) 0.3107(3) 0.0259(12) Uani 1 1 d . . . . .
C16 C -0.2753(3) -0.2135(6) 0.3735(3) 0.0275(12) Uani 1 1 d . . . . .
H16 H -0.3132 -0.2960 0.3874 0.033 Uiso 1 1 calc R U . . .
C17 C 0.5697(4) -0.0637(7) 0.1201(4) 0.0490(17) Uani 1 1 d . . . . .
H17 H 0.6168 -0.0145 0.1468 0.059 Uiso 1 1 calc R U . . .
C18 C 0.5958(5) -0.1321(9) 0.0627(4) 0.062(2) Uani 1 1 d . . . . .
H18 H 0.6592 -0.1284 0.0509 0.075 Uiso 1 1 calc R U . . .
C19 C 0.5292(6) -0.2054(9) 0.0230(4) 0.073(2) Uani 1 1 d . . . . .
H19 H 0.5457 -0.2526 -0.0165 0.087 Uiso 1 1 calc R U . . .
C20 C 0.4366(6) -0.2081(11) 0.0427(4) 0.087(3) Uani 1 1 d . . . . .
H20 H 0.3890 -0.2581 0.0167 0.104 Uiso 1 1 calc R U . . .
C21 C 0.4144(5) -0.1357(9) 0.1017(4) 0.059(2) Uani 1 1 d . . . . .
H21 H 0.3514 -0.1378 0.1146 0.071 Uiso 1 1 calc R U . . .
C22 C -0.1962(4) 0.1143(7) 0.5176(3) 0.0477(16) Uani 1 1 d . . . . .
H22 H -0.1599 0.0895 0.4816 0.057 Uiso 1 1 calc R U . . .
C23 C -0.2632(5) 0.0068(8) 0.5367(4) 0.063(2) Uani 1 1 d . . . . .
H23 H -0.2702 -0.0901 0.5157 0.075 Uiso 1 1 calc R U . . .
C24 C -0.3192(4) 0.0478(7) 0.5881(4) 0.0499(18) Uani 1 1 d . . . . .
H24 H -0.3679 -0.0188 0.6006 0.060 Uiso 1 1 calc R U . . .
C25 C -0.3031(4) 0.1851(8) 0.6202(3) 0.0496(17) Uani 1 1 d . . . . .
H25 H -0.3394 0.2126 0.6558 0.060 Uiso 1 1 calc R U . . .
C26 C -0.2330(4) 0.2834(7) 0.5998(3) 0.0440(16) Uani 1 1 d . . . . .
H26 H -0.2212 0.3764 0.6231 0.053 Uiso 1 1 calc R U . . .

loop_
_atom_site_aniso_label
_atom_site_aniso_U_11
_atom_site_aniso_U_22
_atom_site_aniso_U_33
_atom_site_aniso_U_23
_atom_site_aniso_U_13
_atom_site_aniso_U_12
Zn1 0.0091(3) 0.0276(4) 0.0491(5) 0.0013(3) 0.0022(3) 0.0018(3)
Zn2 0.0105(3) 0.0279(4) 0.0422(5) 0.0031(3) 0.0064(3) 0.0001(3)
N1 0.028(2) 0.024(2) 0.060(3) -0.002(2) 0.006(2) 0.005(2)
N2 0.021(2) 0.032(2) 0.041(3) 0.002(2) 0.008(2) -0.002(2)
O1 0.0135(17) 0.045(2) 0.057(3) 0.001(2) 0.0090(17) -0.0039(17)
O2 0.0157(18) 0.041(2) 0.066(3) -0.006(2) 0.0126(18) 0.0049(17)
O3 0.0241(19) 0.034(2) 0.046(2) -0.0024(19) 0.0099(17) -0.0026(16)
O4 0.0188(18) 0.041(2) 0.048(3) -0.004(2) 0.0123(17) 0.0000(16)
O5 0.0099(16) 0.027(2) 0.077(3) 0.002(2) 0.0074(18) -0.0033(15)
O6 0.0186(19) 0.058(3) 0.054(3) 0.013(2) -0.0053(18) 0.0101(18)
O7 0.028(2) 0.037(2) 0.057(3) 0.015(2) -0.0053(19) 0.0042(17)
O8 0.0141(17) 0.030(2) 0.068(3) 0.006(2) -0.0148(18) 0.0041(16)
O9 0.0092(16) 0.0241(19) 0.063(3) -0.0067(19) 0.0091(16) -0.0038(14)
C1 0.014(3) 0.039(3) 0.046(4) 0.005(3) 0.010(2) 0.003(2)
C2 0.011(2) 0.033(3) 0.051(4) -0.005(3) 0.009(2) 0.003(2)
C3 0.013(2) 0.026(3) 0.042(3) 0.000(3) 0.001(2) -0.003(2)
C4 0.020(3) 0.019(2) 0.047(4) -0.001(2) 0.009(2) -0.001(2)
C5 0.014(2) 0.031(3) 0.041(3) 0.003(3) 0.003(2) 0.007(2)
C6 0.009(2) 0.025(3) 0.064(4) -0.001(3) 0.004(2) -0.003(2)
C7 0.024(3) 0.041(4) 0.076(5) -0.027(3) 0.005(3) -0.011(3)
C8 0.023(3) 0.043(4) 0.066(5) -0.019(3) 0.013(3) -0.003(3)
C9 0.012(2) 0.027(3) 0.056(4) 0.005(3) 0.005(2) -0.005(2)
C10 0.011(2) 0.032(3) 0.065(4) 0.004(3) 0.004(2) 0.001(2)
C11 0.017(2) 0.024(3) 0.050(4) 0.006(3) -0.001(2) 0.000(2)
C12 0.025(3) 0.032(3) 0.049(4) 0.001(3) 0.001(3) 0.008(2)
C13 0.011(2) 0.026(3) 0.058(4) 0.003(3) -0.001(2) 0.003(2)
C14 0.011(2) 0.027(3) 0.045(3) -0.002(3) 0.001(2) -0.002(2)
C15 0.008(2) 0.035(3) 0.035(3) -0.002(3) 0.005(2) 0.002(2)
C16 0.013(2) 0.020(2) 0.049(4) 0.002(3) 0.003(2) -0.001(2)
C17 0.028(3) 0.043(4) 0.076(5) 0.000(4) 0.010(3) 0.001(3)
C18 0.053(4) 0.059(5) 0.077(6) 0.002(4) 0.028(4) 0.022(4)
C19 0.090(6) 0.072(5) 0.059(5) -0.007(5) 0.021(5) 0.027(5)
C20 0.069(5) 0.112(8) 0.079(6) -0.041(6) -0.001(5) 0.009(5)
C21 0.041(4) 0.063(5) 0.072(5) -0.023(4) 0.003(4) 0.000(3)
C22 0.047(4) 0.044(4) 0.053(4) -0.010(3) 0.012(3) -0.017(3)
C23 0.071(5) 0.048(4) 0.069(5) -0.004(4) 0.011(4) -0.033(4)
C24 0.038(4) 0.048(4) 0.064(5) 0.019(4) 0.005(3) -0.016(3)
C25 0.042(4) 0.051(4) 0.058(5) 0.005(4) 0.023(3) -0.007(3)
C26 0.036(3) 0.037(3) 0.061(4) 0.004(3) 0.021(3) -0.008(3)

loop_
_atom_type_symbol
_atom_type_description
_atom_type_scat_dispersion_real
_atom_type_scat_dispersion_imag
_atom_type_scat_source
C C 0.0181 0.0091 'International Tables Vol C Tables 4.2.6.8 and 6.1.1.4'
H H 0.0000 0.0000 'International Tables Vol C Tables 4.2.6.8 and 6.1.1.4'
N N 0.0311 0.0180 'International Tables Vol C Tables 4.2.6.8 and 6.1.1.4'
O O 0.0492 0.0322 'International Tables Vol C Tables 4.2.6.8 and 6.1.1.4'
Zn Zn -1.5491 0.6778 'International Tables Vol C Tables 4.2.6.8 and 6.1.1.4'

loop_
_geom_angle_atom_site_label_1
_geom_angle_atom_site_label_2
_geom_angle_atom_site_label_3
_geom_angle
_geom_angle_site_symmetry_1
_geom_angle_site_symmetry_3
_geom_angle_publ_flag
O8 Zn1 O9 103.20(14) 1_655 2 ?
O8 Zn1 O2 131.76(18) 1_655 . ?
O9 Zn1 O2 118.40(15) 2 . ?
O8 Zn1 N1 103.04(18) 1_655 . ?
O9 Zn1 N1 95.99(16) 2 . ?
O2 Zn1 N1 96.15(17) . . ?
O8 Zn1 O1 99.63(16) 1_655 . ?
O9 Zn1 O1 88.22(14) 2 . ?
O2 Zn1 O1 60.91(14) . . ?
N1 Zn1 O1 155.29(16) . . ?
O4 Zn2 O3 159.89(14) . 3_566 ?
O4 Zn2 N2 100.45(17) . . ?
O3 Zn2 N2 98.82(17) 3_566 . ?
O4 Zn2 O7 92.82(17) . 1_565 ?
O3 Zn2 O7 88.84(16) 3_566 1_565 ?
N2 Zn2 O7 101.73(16) . 1_565 ?
O4 Zn2 O6 85.68(15) . 3_556 ?
O3 Zn2 O6 85.88(15) 3_566 3_556 ?
N2 Zn2 O6 98.42(16) . 3_556 ?
O7 Zn2 O6 159.73(15) 1_565 3_556 ?
O4 Zn2 Zn2 81.07(10) . 3_566 ?
O3 Zn2 Zn2 78.84(10) 3_566 3_566 ?
N2 Zn2 Zn2 161.10(13) . 3_566 ?
O7 Zn2 Zn2 97.00(11) 1_565 3_566 ?
O6 Zn2 Zn2 62.79(11) 3_556 3_566 ?
C21 N1 C17 117.3(6) . . ?
C21 N1 Zn1 120.4(4) . . ?
C17 N1 Zn1 121.9(4) . . ?
C22 N2 C26 117.0(5) . . ?
C22 N2 Zn2 121.0(4) . . ?
C26 N2 Zn2 121.9(4) . . ?
C1 O1 Zn1 84.8(3) . . ?
C1 O2 Zn1 93.1(3) . . ?
C5 O3 Zn2 128.5(3) . 3_566 ?
C5 O4 Zn2 125.5(4) . . ?
C9 O5 C6 115.8(4) . . ?
C12 O6 Zn2 148.4(4) . 3_556 ?
C12 O7 Zn2 106.2(3) . 1_545 ?
C15 O8 Zn1 129.4(3) . 1_455 ?
C15 O9 Zn1 128.1(3) . 2_545 ?
O1 C1 O2 121.0(4) . . ?
O1 C1 C2 119.8(5) . . ?
O2 C1 C2 119.2(5) . . ?
C3 C2 C8 119.4(5) . . ?
C3 C2 C1 120.1(5) . . ?
C8 C2 C1 120.5(5) . . ?
C2 C3 C4 122.3(5) . . ?
C2 C3 H3 118.9 . . ?
C4 C3 H3 118.9 . . ?
C3 C4 C6 116.3(5) . . ?
C3 C4 C5 118.8(5) . . ?
C6 C4 C5 124.8(4) . . ?
O3 C5 O4 126.1(5) . . ?
O3 C5 C4 115.9(4) . . ?
O4 C5 C4 118.0(5) . . ?
C7 C6 O5 116.8(5) . . ?
C7 C6 C4 122.7(5) . . ?
O5 C6 C4 120.1(5) . . ?
C6 C7 C8 118.8(5) . . ?
C6 C7 H7 120.6 . . ?
C8 C7 H7 120.6 . . ?
C7 C8 C2 120.4(5) . . ?
C7 C8 H8 119.8 . . ?
C2 C8 H8 119.8 . . ?
C10 C9 O5 123.2(4) . . ?
C10 C9 C13 120.9(5) . . ?
O5 C9 C13 115.8(5) . . ?
C9 C10 C11 119.7(5) . . ?
C9 C10 H10 120.2 . . ?
C11 C10 H10 120.2 . . ?
C10 C11 C16 119.7(5) . . ?
C10 C11 C12 118.3(4) . . ?
C16 C11 C12 122.0(5) . . ?
O7 C12 O6 125.4(5) . . ?
O7 C12 C11 118.8(5) . . ?
O6 C12 C11 115.8(5) . . ?
C9 C13 C14 119.1(5) . . ?
C9 C13 H13 120.4 . . ?
C14 C13 H13 120.4 . . ?
C16 C14 C13 120.7(5) . . ?
C16 C14 C15 121.9(4) . . ?
C13 C14 C15 117.3(5) . . ?
O9 C15 O8 124.2(4) . . ?
O9 C15 C14 120.3(4) . . ?
O8 C15 C14 115.5(4) . . ?
C14 C16 C11 119.8(5) . . ?
C14 C16 H16 120.1 . . ?
C11 C16 H16 120.1 . . ?
N1 C17 C18 123.4(6) . . ?
N1 C17 H17 118.3 . . ?
C18 C17 H17 118.3 . . ?
C19 C18 C17 119.8(7) . . ?
C19 C18 H18 120.1 . . ?
C17 C18 H18 120.1 . . ?
C18 C19 C20 118.0(7) . . ?
C18 C19 H19 121.0 . . ?
C20 C19 H19 121.0 . . ?
C19 C20 C21 119.5(8) . . ?
C19 C20 H20 120.2 . . ?
C21 C20 H20 120.2 . . ?
N1 C21 C20 122.0(7) . . ?
N1 C21 H21 119.0 . . ?
C20 C21 H21 119.0 . . ?
N2 C22 C23 123.7(6) . . ?
N2 C22 H22 118.2 . . ?
C23 C22 H22 118.2 . . ?
C24 C23 C22 117.6(7) . . ?
C24 C23 H23 121.2 . . ?
C22 C23 H23 121.2 . . ?
C25 C24 C23 119.6(6) . . ?
C25 C24 H24 120.2 . . ?
C23 C24 H24 120.2 . . ?
C24 C25 C26 119.3(6) . . ?
C24 C25 H25 120.3 . . ?
C26 C25 H25 120.3 . . ?
N2 C26 C25 122.6(6) . . ?
N2 C26 H26 118.7 . . ?
C25 C26 H26 118.7 . . ?

loop_
_geom_bond_atom_site_label_1
_geom_bond_atom_site_label_2
_geom_bond_distance
_geom_bond_site_symmetry_2
_geom_bond_publ_flag
Zn1 O8 1.943(3) 1_655 ?
Zn1 O9 2.033(3) 2 ?
Zn1 O2 2.043(3) . ?
Zn1 N1 2.073(5) . ?
Zn1 O1 2.231(4) . ?
Zn2 O4 2.020(4) . ?
Zn2 O3 2.028(4) 3_566 ?
Zn2 N2 2.038(4) . ?
Zn2 O7 2.066(4) 1_565 ?
Zn2 O6 2.122(3) 3_556 ?
Zn2 Zn2 2.9437(12) 3_566 ?
N1 C21 1.325(8) . ?
N1 C17 1.333(7) . ?
N2 C22 1.326(7) . ?
N2 C26 1.338(7) . ?
O1 C1 1.243(6) . ?
O2 C1 1.253(6) . ?
O3 C5 1.245(6) . ?
O3 Zn2 2.028(4) 3_566 ?
O4 C5 1.266(5) . ?
O5 C9 1.382(6) . ?
O5 C6 1.399(5) . ?
O6 C12 1.261(6) . ?
O6 Zn2 2.122(3) 3_556 ?
O7 C12 1.250(6) . ?
O7 Zn2 2.066(4) 1_545 ?
O8 C15 1.265(6) . ?
O8 Zn1 1.943(3) 1_455 ?
O9 C15 1.258(6) . ?
O9 Zn1 2.033(3) 2_545 ?
C1 C2 1.494(6) . ?
C2 C3 1.382(7) . ?
C2 C8 1.392(7) . ?
C3 C4 1.393(6) . ?
C3 H3 0.9300 . ?
C4 C6 1.405(7) . ?
C4 C5 1.502(7) . ?
C6 C7 1.382(8) . ?
C7 C8 1.387(7) . ?
C7 H7 0.9300 . ?
C8 H8 0.9300 . ?
C9 C10 1.376(7) . ?
C9 C13 1.386(6) . ?
C10 C11 1.393(7) . ?
C10 H10 0.9300 . ?
C11 C16 1.394(6) . ?
C11 C12 1.512(7) . ?
C13 C14 1.387(7) . ?
C13 H13 0.9300 . ?
C14 C16 1.377(7) . ?
C14 C15 1.514(6) . ?
C16 H16 0.9300 . ?
C17 C18 1.361(9) . ?
C17 H17 0.9300 . ?
C18 C19 1.351(10) . ?
C18 H18 0.9300 . ?
C19 C20 1.373(9) . ?
C19 H19 0.9300 . ?
C20 C21 1.389(9) . ?
C20 H20 0.9300 . ?
C21 H21 0.9300 . ?
C22 C23 1.377(8) . ?
C22 H22 0.9300 . ?
C23 C24 1.372(9) . ?
C23 H23 0.9300 . ?
C24 C25 1.349(8) . ?
C24 H24 0.9300 . ?
C25 C26 1.367(7) . ?
C25 H25 0.9300 . ?
C26 H26 0.9300 . ?

loop_
_geom_hbond_atom_site_label_D
_geom_hbond_atom_site_label_H
_geom_hbond_atom_site_label_A
_geom_hbond_distance_DH
_geom_hbond_distance_HA
_geom_hbond_distance_DA
_geom_hbond_angle_DHA
_geom_hbond_site_symmetry_A
C26 H26 O3 0.93 2.62 3.189(6) 120.2 3_566
C22 H22 O4 0.93 2.61 3.202(7) 121.6 .
C21 H21 O2 0.93 2.51 3.106(8) 122.0 .
C21 H21 O2 0.93 2.51 3.106(8) 122.0 .
C22 H22 O4 0.93 2.61 3.202(7) 121.6 .
C26 H26 O3 0.93 2.62 3.189(6) 120.2 3_566

loop_
_geom_torsion_atom_site_label_1
_geom_torsion_atom_site_label_2
_geom_torsion_atom_site_label_3
_geom_torsion_atom_site_label_4
_geom_torsion
_geom_torsion_site_symmetry_1
_geom_torsion_site_symmetry_2
_geom_torsion_site_symmetry_3
_geom_torsion_site_symmetry_4
_geom_torsion_publ_flag
Zn1 O1 C1 O2 5.5(5) . . . . ?
Zn1 O1 C1 C2 -173.4(5) . . . . ?
Zn1 O2 C1 O1 -6.0(6) . . . . ?
Zn1 O2 C1 C2 173.0(4) . . . . ?
O1 C1 C2 C3 -9.4(8) . . . . ?
O2 C1 C2 C3 171.6(5) . . . . ?
O1 C1 C2 C8 167.9(6) . . . . ?
O2 C1 C2 C8 -11.1(9) . . . . ?
C8 C2 C3 C4 4.3(9) . . . . ?
C1 C2 C3 C4 -178.3(5) . . . . ?
C2 C3 C4 C6 -3.9(8) . . . . ?
C2 C3 C4 C5 177.8(5) . . . . ?
Zn2 O3 C5 O4 -0.5(8) 3_566 . . . ?
Zn2 O3 C5 C4 -178.7(3) 3_566 . . . ?
Zn2 O4 C5 O3 -0.8(8) . . . . ?
Zn2 O4 C5 C4 177.3(3) . . . . ?
C3 C4 C5 O3 24.0(7) . . . . ?
C6 C4 C5 O3 -154.1(5) . . . . ?
C3 C4 C5 O4 -154.3(5) . . . . ?
C6 C4 C5 O4 27.6(8) . . . . ?
C9 O5 C6 C7 71.8(7) . . . . ?
C9 O5 C6 C4 -115.3(6) . . . . ?
C3 C4 C6 C7 -0.6(9) . . . . ?
C5 C4 C6 C7 177.6(5) . . . . ?
C3 C4 C6 O5 -173.1(5) . . . . ?
C5 C4 C6 O5 5.1(9) . . . . ?
O5 C6 C7 C8 177.3(5) . . . . ?
C4 C6 C7 C8 4.6(10) . . . . ?
C6 C7 C8 C2 -4.2(10) . . . . ?
C3 C2 C8 C7 -0.1(10) . . . . ?
C1 C2 C8 C7 -177.4(6) . . . . ?
C6 O5 C9 C10 27.4(8) . . . . ?
C6 O5 C9 C13 -155.3(5) . . . . ?
O5 C9 C10 C11 177.1(5) . . . . ?
C13 C9 C10 C11 -0.1(9) . . . . ?
C9 C10 C11 C16 1.5(9) . . . . ?
C9 C10 C11 C12 -179.0(5) . . . . ?
Zn2 O7 C12 O6 2.8(8) 1_545 . . . ?
Zn2 O7 C12 C11 -177.8(4) 1_545 . . . ?
Zn2 O6 C12 O7 -7.8(12) 3_556 . . . ?
Zn2 O6 C12 C11 172.7(5) 3_556 . . . ?
C10 C11 C12 O7 176.5(6) . . . . ?
C16 C11 C12 O7 -4.0(9) . . . . ?
C10 C11 C12 O6 -4.0(8) . . . . ?
C16 C11 C12 O6 175.5(5) . . . . ?
C10 C9 C13 C14 -2.1(9) . . . . ?
O5 C9 C13 C14 -179.5(5) . . . . ?
C9 C13 C14 C16 3.0(9) . . . . ?
C9 C13 C14 C15 -173.6(5) . . . . ?
Zn1 O9 C15 O8 121.5(5) 2_545 . . . ?
Zn1 O9 C15 C14 -58.3(7) 2_545 . . . ?
Zn1 O8 C15 O9 -23.0(8) 1_455 . . . ?
Zn1 O8 C15 C14 156.8(4) 1_455 . . . ?
C16 C14 C15 O9 -10.7(8) . . . . ?
C13 C14 C15 O9 165.9(5) . . . . ?
C16 C14 C15 O8 169.5(5) . . . . ?
C13 C14 C15 O8 -13.9(7) . . . . ?
C13 C14 C16 C11 -1.5(9) . . . . ?
C15 C14 C16 C11 174.9(5) . . . . ?
C10 C11 C16 C14 -0.7(9) . . . . ?
C12 C11 C16 C14 179.8(5) . . . . ?
C21 N1 C17 C18 0.7(10) . . . . ?
Zn1 N1 C17 C18 -173.2(5) . . . . ?
N1 C17 C18 C19 -0.4(11) . . . . ?
C17 C18 C19 C20 -0.2(12) . . . . ?
C18 C19 C20 C21 0.4(14) . . . . ?
C17 N1 C21 C20 -0.4(11) . . . . ?
Zn1 N1 C21 C20 173.6(6) . . . . ?
C19 C20 C21 N1 -0.1(14) . . . . ?
C26 N2 C22 C23 0.8(10) . . . . ?
Zn2 N2 C22 C23 -174.6(6) . . . . ?
N2 C22 C23 C24 2.8(12) . . . . ?
C22 C23 C24 C25 -4.1(11) . . . . ?
C23 C24 C25 C26 1.9(11) . . . . ?
C22 N2 C26 C25 -3.2(9) . . . . ?
Zn2 N2 C26 C25 172.1(5) . . . . ?
C24 C25 C26 N2 1.9(10) . . . . ?
